data_2229788
loop_
_publ_author_name
'Hefter, Emily J.'
'Tanski, Joseph M.'

_publ_section_title
;
 4-Bromo-<i>N</i>-phenylaniline
;
_journal_coeditor_code OM2415
_journal_issue 4
_journal_name_full 'Acta Crystallographica Section E'
_journal_page_first o976
_journal_paper_doi 10.1107/S160053681101052X
_journal_volume 67
_journal_year 2011
_chemical_formula_iupac 'C12 H10 Br N'
_chemical_formula_moiety 'C12 H10 Br N'
_chemical_formula_sum 'C12 H10 Br N'
_chemical_formula_weight 248.12
_chemical_name_systematic
;
4-Bromo-<i>N</i>-phenylaniline
;
_space_group_IT_number 56
_symmetry_cell_setting orthorhombic
_symmetry_space_group_name_Hall '-P 2ab 2ac'
_symmetry_space_group_name_H-M 'P c c n'
_atom_sites_solution_hydrogens geom
_atom_sites_solution_primary direct
_atom_sites_solution_secondary difmap
_audit_creation_method SHELXL-97
_cell_angle_alpha 90.00
_cell_angle_beta 90.00
_cell_angle_gamma 90.00
_cell_formula_units_Z 8
_cell_length_a 15.6741(6)
_cell_length_b 17.7531(7)
_cell_length_c 7.3608(3)
_cell_measurement_reflns_used 9926
_cell_measurement_temperature 125(2)
_cell_measurement_theta_max 30.23
_cell_measurement_theta_min 2.29
_cell_volume 2048.24(14)
_computing_cell_refinement 'SAINT (Bruker, 2007)'
_computing_data_collection 'APEX2 (Bruker, 2007)'
_computing_data_reduction 'SAINT (Bruker, 2007)'
_computing_molecular_graphics 'SHELXTL (Sheldrick, 2008)'
_computing_publication_material
;
SHELXTL (Sheldrick, 2008) and Mercury (Macrae <i>et al.</i>,
2006)
;
_computing_structure_refinement 'SHELXL97 (Sheldrick, 2008)'
_computing_structure_solution 'SHELXS97 (Sheldrick, 2008)'
_diffrn_ambient_temperature 125(2)
_diffrn_measured_fraction_theta_full 1.000
_diffrn_measured_fraction_theta_max 1.000
_diffrn_measurement_device_type 'Bruker APEXII CCD'
_diffrn_measurement_method '\f and \w'
_diffrn_radiation_monochromator graphite
_diffrn_radiation_source 'fine-focus sealed tube'
_diffrn_radiation_type MoK\a
_diffrn_radiation_wavelength 0.71073
_diffrn_reflns_av_R_equivalents 0.0382
_diffrn_reflns_av_sigmaI/netI 0.0205
_diffrn_reflns_limit_h_max 22
_diffrn_reflns_limit_h_min -22
_diffrn_reflns_limit_k_max 25
_diffrn_reflns_limit_k_min -25
_diffrn_reflns_limit_l_max 10
_diffrn_reflns_limit_l_min -10
_diffrn_reflns_number 31081
_diffrn_reflns_theta_full 30.51
_diffrn_reflns_theta_max 30.51
_diffrn_reflns_theta_min 1.73
_exptl_absorpt_coefficient_mu 3.970
_exptl_absorpt_correction_T_max 0.8574
_exptl_absorpt_correction_T_min 0.3725
_exptl_absorpt_correction_type multi-scan
_exptl_absorpt_process_details '(SADABS; Bruker 2007)'
_exptl_crystal_colour colourless
_exptl_crystal_density_diffrn 1.609
_exptl_crystal_density_method 'not measured'
_exptl_crystal_description plate
_exptl_crystal_F_000 992
_exptl_crystal_size_max 0.31
_exptl_crystal_size_mid 0.21
_exptl_crystal_size_min 0.04
_refine_diff_density_max 1.721
_refine_diff_density_min -0.773
_refine_ls_extinction_method none
_refine_ls_goodness_of_fit_ref 1.065
_refine_ls_hydrogen_treatment mixed
_refine_ls_matrix_type full
_refine_ls_number_parameters 130
_refine_ls_number_reflns 3137
_refine_ls_number_restraints 1
_refine_ls_restrained_S_all 1.065
_refine_ls_R_factor_all 0.0554
_refine_ls_R_factor_gt 0.0429
_refine_ls_shift/su_max 0.001
_refine_ls_shift/su_mean 0.000
_refine_ls_structure_factor_coef Fsqd
_refine_ls_weighting_details 'calc w=1/[\s^2^(Fo^2^)+(0.0513P)^2^+4.1415P] where P=(Fo^2^+2Fc^2^)/3'
_refine_ls_weighting_scheme calc
_refine_ls_wR_factor_gt 0.1108
_refine_ls_wR_factor_ref 0.1183
_reflns_number_gt 2552
_reflns_number_total 3137
_reflns_threshold_expression I>2\s(I)
_cod_data_source_file om2415.cif
_cod_data_source_block I
_cod_database_code 2229788
_cod_database_fobs_code 2229788

loop_
_symmetry_equiv_pos_as_xyz
'x, y, z'
'-x+1/2, -y+1/2, z'
'-x, y+1/2, -z+1/2'
'x+1/2, -y, -z+1/2'
'-x, -y, -z'
'x-1/2, y-1/2, -z'
'x, -y-1/2, z-1/2'
'-x-1/2, y, z-1/2'

loop_
_atom_site_type_symbol
_atom_site_label
_atom_site_fract_x
_atom_site_fract_y
_atom_site_fract_z
_atom_site_U_iso_or_equiv
_atom_site_adp_type
_atom_site_calc_flag
_atom_site_refinement_flags
_atom_site_occupancy
_atom_site_disorder_assembly
_atom_site_disorder_group
Br Br1 0.14415(2) 0.595132(18) 0.26943(4) 0.03453(12) Uani d . 1 . .
N N1 -0.02798(16) 0.68765(12) 0.9753(3) 0.0256(5) Uani d D 1 . .
H H1 -0.009(2) 0.7273(14) 1.025(4) 0.031 Uiso d D 1 . .
C C1 0.09072(18) 0.62304(14) 0.4908(4) 0.0237(5) Uani d . 1 . .
C C2 0.13506(17) 0.66570(15) 0.6173(4) 0.0250(5) Uani d . 1 . .
H H2 0.1920 0.6811 0.5936 0.030 Uiso calc R 1 . .
C C3 0.09542(18) 0.68562(15) 0.7787(4) 0.0248(5) Uani d . 1 . .
H H3 0.1258 0.7148 0.8654 0.030 Uiso calc R 1 . .
C C4 0.01153(17) 0.66358(14) 0.8166(3) 0.0220(5) Uani d . 1 . .
C C5 -0.03227(17) 0.62058(14) 0.6857(3) 0.0225(5) Uani d . 1 . .
H H5 -0.0893 0.6052 0.7082 0.027 Uiso calc R 1 . .
C C6 0.00745(18) 0.60043(14) 0.5232(3) 0.0228(5) Uani d . 1 . .
H H6 -0.0224 0.5714 0.4353 0.027 Uiso calc R 1 . .
C C7 -0.08697(16) 0.64678(14) 1.0792(3) 0.0220(5) Uani d . 1 . .
C C8 -0.09352(17) 0.56827(14) 1.0688(4) 0.0233(5) Uani d . 1 . .
H H8 -0.0593 0.5412 0.9846 0.028 Uiso calc R 1 . .
C C9 -0.14950(19) 0.52990(17) 1.1805(4) 0.0294(6) Uani d . 1 . .
H H9 -0.1534 0.4766 1.1721 0.035 Uiso calc R 1 . .
C C10 -0.2008(2) 0.5685(2) 1.3063(4) 0.0343(6) Uani d . 1 . .
H H10 -0.2389 0.5419 1.3835 0.041 Uiso calc R 1 . .
C C11 -0.19422(19) 0.6463(2) 1.3148(4) 0.0338(6) Uani d . 1 . .
H H11 -0.2284 0.6733 1.3993 0.041 Uiso calc R 1 . .
C C12 -0.13888(18) 0.68566(16) 1.2028(4) 0.0271(5) Uani d . 1 . .
H H12 -0.1361 0.7390 1.2098 0.033 Uiso calc R 1 . .

loop_
_atom_site_aniso_label
_atom_site_aniso_U_11
_atom_site_aniso_U_22
_atom_site_aniso_U_33
_atom_site_aniso_U_12
_atom_site_aniso_U_13
_atom_site_aniso_U_23
Br1 0.03463(18) 0.03743(18) 0.03153(17) 0.00533(12) 0.00963(12) -0.00285(11)
N1 0.0360(12) 0.0194(9) 0.0213(10) -0.0046(9) 0.0032(9) -0.0044(8)
C1 0.0275(12) 0.0196(11) 0.0241(12) 0.0050(9) 0.0014(10) 0.0036(9)
C2 0.0217(12) 0.0233(11) 0.0301(13) -0.0011(9) -0.0001(10) 0.0059(10)
C3 0.0286(12) 0.0211(11) 0.0246(12) -0.0041(9) -0.0039(10) 0.0020(9)
C4 0.0299(13) 0.0175(10) 0.0187(11) -0.0007(9) -0.0005(9) 0.0014(8)
C5 0.0238(12) 0.0238(11) 0.0200(11) -0.0010(9) -0.0011(9) -0.0012(9)
C6 0.0283(12) 0.0203(11) 0.0198(11) 0.0000(9) -0.0017(9) -0.0003(9)
C7 0.0233(12) 0.0232(11) 0.0194(11) 0.0023(9) -0.0033(9) -0.0004(9)
C8 0.0255(12) 0.0219(11) 0.0225(11) 0.0024(9) -0.0021(9) -0.0016(9)
C9 0.0315(14) 0.0302(13) 0.0266(13) -0.0056(11) -0.0024(11) 0.0023(10)
C10 0.0287(14) 0.0461(17) 0.0280(14) -0.0090(13) 0.0008(11) -0.0012(12)
C11 0.0255(13) 0.0497(18) 0.0263(13) 0.0019(12) 0.0033(11) -0.0095(12)
C12 0.0275(13) 0.0283(13) 0.0257(12) 0.0046(10) -0.0027(10) -0.0053(10)

loop_
_atom_type_symbol
_atom_type_description
_atom_type_scat_dispersion_real
_atom_type_scat_dispersion_imag
_atom_type_scat_source
C C 0.0033 0.0016 'International Tables Vol C Tables 4.2.6.8 and 6.1.1.4'
H H 0.0000 0.0000 'International Tables Vol C Tables 4.2.6.8 and 6.1.1.4'
N N 0.0061 0.0033 'International Tables Vol C Tables 4.2.6.8 and 6.1.1.4'
Br Br -0.2901 2.4595 'International Tables Vol C Tables 4.2.6.8 and 6.1.1.4'

loop_
_geom_angle_atom_site_label_1
_geom_angle_atom_site_label_2
_geom_angle_atom_site_label_3
_geom_angle_site_symmetry_1
_geom_angle_site_symmetry_3
_geom_angle
_geom_angle_publ_flag
C4 N1 C7 . . 126.4(2) ?
C4 N1 H1 . . 117(2) ?
C7 N1 H1 . . 115(2) ?
C6 C1 C2 . . 121.0(2) ?
C6 C1 Br1 . . 119.2(2) ?
C2 C1 Br1 . . 119.9(2) ?
C3 C2 C1 . . 119.3(2) ?
C3 C2 H2 . . 120.3 ?
C1 C2 H2 . . 120.3 ?
C2 C3 C4 . . 121.4(2) ?
C2 C3 H3 . . 119.3 ?
C4 C3 H3 . . 119.3 ?
N1 C4 C3 . . 120.0(2) ?
N1 C4 C5 . . 121.6(2) ?
C3 C4 C5 . . 118.2(2) ?
C6 C5 C4 . . 120.5(2) ?
C6 C5 H5 . . 119.7 ?
C4 C5 H5 . . 119.7 ?
C1 C6 C5 . . 119.6(2) ?
C1 C6 H6 . . 120.2 ?
C5 C6 H6 . . 120.2 ?
C8 C7 N1 . . 122.3(2) ?
C8 C7 C12 . . 118.9(2) ?
N1 C7 C12 . . 118.8(2) ?
C9 C8 C7 . . 120.3(3) ?
C9 C8 H8 . . 119.8 ?
C7 C8 H8 . . 119.8 ?
C8 C9 C10 . . 121.0(3) ?
C8 C9 H9 . . 119.5 ?
C10 C9 H9 . . 119.5 ?
C11 C10 C9 . . 118.2(3) ?
C11 C10 H10 . . 120.9 ?
C9 C10 H10 . . 120.9 ?
C12 C11 C10 . . 121.4(3) ?
C12 C11 H11 . . 119.3 ?
C10 C11 H11 . . 119.3 ?
C11 C12 C7 . . 120.1(3) ?
C11 C12 H12 . . 120.0 ?
C7 C12 H12 . . 120.0 ?

loop_
_geom_bond_atom_site_label_1
_geom_bond_atom_site_label_2
_geom_bond_site_symmetry_2
_geom_bond_distance
_geom_bond_publ_flag
Br1 C1 . 1.898(3) ?
N1 C4 . 1.389(3) ?
N1 C7 . 1.402(3) ?
N1 H1 . 0.849(18) ?
C1 C6 . 1.386(4) ?
C1 C2 . 1.387(4) ?
C2 C3 . 1.387(4) ?
C2 H2 . 0.9500 ?
C3 C4 . 1.400(4) ?
C3 H3 . 0.9500 ?
C4 C5 . 1.408(4) ?
C5 C6 . 1.395(4) ?
C5 H5 . 0.9500 ?
C6 H6 . 0.9500 ?
C7 C8 . 1.400(4) ?
C7 C12 . 1.402(4) ?
C8 C9 . 1.382(4) ?
C8 H8 . 0.9500 ?
C9 C10 . 1.404(4) ?
C9 H9 . 0.9500 ?
C10 C11 . 1.388(5) ?
C10 H10 . 0.9500 ?
C11 C12 . 1.385(4) ?
C11 H11 . 0.9500 ?
C12 H12 . 0.9500 ?

loop_
_geom_hbond_atom_site_label_D
_geom_hbond_atom_site_label_H
_geom_hbond_atom_site_label_A
_geom_hbond_site_symmetry_A
_geom_hbond_distance_DH
_geom_hbond_distance_HA
_geom_hbond_distance_DA
_geom_hbond_angle_DHA
C6 H6 Cg2 1_554 0.95 2.69 3.404(3) 132
N1 H1 Cg1 6_575 0.85(2) 2.65 3.501(2) 175
C9 H9 Cg1 2_567 0.95 2.96 3.651(3) 131

loop_
_geom_torsion_atom_site_label_1
_geom_torsion_atom_site_label_2
_geom_torsion_atom_site_label_3
_geom_torsion_atom_site_label_4
_geom_torsion_site_symmetry_1
_geom_torsion_site_symmetry_2
_geom_torsion_site_symmetry_3
_geom_torsion_site_symmetry_4
_geom_torsion
_geom_torsion_publ_flag
C6 C1 C2 C3 . . . . 0.3(4) ?
Br1 C1 C2 C3 . . . . -179.87(19) ?
C1 C2 C3 C4 . . . . 0.0(4) ?
C7 N1 C4 C3 . . . . -145.7(3) ?
C7 N1 C4 C5 . . . . 38.0(4) ?
C2 C3 C4 N1 . . . . -176.7(2) ?
C2 C3 C4 C5 . . . . -0.2(4) ?
N1 C4 C5 C6 . . . . 176.6(2) ?
C3 C4 C5 C6 . . . . 0.3(4) ?
C2 C1 C6 C5 . . . . -0.3(4) ?
Br1 C1 C6 C5 . . . . 179.89(19) ?
C4 C5 C6 C1 . . . . 0.0(4) ?
C4 N1 C7 C8 . . . . 20.8(4) ?
C4 N1 C7 C12 . . . . -161.7(3) ?
N1 C7 C8 C9 . . . . 176.6(3) ?
C12 C7 C8 C9 . . . . -0.8(4) ?
C7 C8 C9 C10 . . . . 0.0(4) ?
C8 C9 C10 C11 . . . . 0.4(4) ?
C9 C10 C11 C12 . . . . 0.1(4) ?
C10 C11 C12 C7 . . . . -1.0(4) ?
C8 C7 C12 C11 . . . . 1.3(4) ?
N1 C7 C12 C11 . . . . -176.2(3) ?

loop_
_cod_related_entry_id
_cod_related_entry_database
_cod_related_entry_code
1 ChemSpider 4931250
